data_2104179
loop_
_publ_author_name
'Trilleras, Jorge'
'Quiroga, Jairo'
'Cobo, Justo'
'Marchal, Antonio'
'Nogueras, Manuel'
'Low, John N.'
'Glidewell, Christopher'

_publ_section_title
;
 Anhydrous <i>versus</i> hydrated <i>N</i>^4^-substituted
 1<i>H</i>-pyrazolo[3,4-<i>d</i>]pyrimidine-4,6-diamines: hydrogen
 bonding in two and three dimensions
;
_journal_coeditor_code BM5056
_journal_issue 5
_journal_name_full 'Acta Crystallographica Section B'
_journal_page_first 610
_journal_page_last 622
_journal_paper_doi 10.1107/S0108768108019903
_journal_volume 64
_journal_year 2008
_chemical_formula_moiety 'C12 H12 N6'
_chemical_formula_sum 'C12 H12 N6'
_chemical_formula_weight 240.28
_chemical_name_systematic
;
N^4^-Methyl-N^4^-phenyl-1H-pyrazolo[3,4-d]pyrimidine-4,6-diamine
;
_space_group_IT_number 14
_symmetry_cell_setting monoclinic
_symmetry_space_group_name_Hall '-P 2yn'
_symmetry_space_group_name_H-M 'P 1 21/n 1'
_atom_sites_solution_hydrogens geom
_atom_sites_solution_primary direct
_atom_sites_solution_secondary difmap
_cell_angle_alpha 90.00
_cell_angle_beta 100.071(7)
_cell_angle_gamma 90.00
_cell_formula_units_Z 4
_cell_length_a 10.6661(12)
_cell_length_b 7.7279(9)
_cell_length_c 14.359(2)
_cell_measurement_reflns_used 2674
_cell_measurement_temperature 120(2)
_cell_measurement_theta_max 27.50
_cell_measurement_theta_min 3.00
_cell_volume 1165.3(3)
_computing_cell_refinement 'DIRAX/LSQ (Duisenberg et al., 2000)'
_computing_data_collection 'COLLECT (Hooft, 1999)'
_computing_data_reduction 'EVALCCD (Duisenberg et al., 2003)'
_computing_molecular_graphics 'PLATON (Spek, 2003)'
_computing_publication_material 'SHELXL-97 and PRPKAPPA (Ferguson, 1999)'
_computing_structure_refinement 'OSCAIL (McArdle, 2003) and SHELXL-97 (Sheldrick, 1997)'
_computing_structure_solution 'Sir2004 (Burla et al., 2005)'
_diffrn_ambient_temperature 120(2)
_diffrn_measured_fraction_theta_full 0.999
_diffrn_measured_fraction_theta_max 0.999
_diffrn_measurement_device_type 'Bruker-Nonius KappaCCD'
_diffrn_measurement_method '\f & \w scans'
_diffrn_radiation_monochromator graphite
_diffrn_radiation_source 'Bruker-Nonius FR591 rotating anode'
_diffrn_radiation_type 'Mo K\a'
_diffrn_radiation_wavelength 0.71073
_diffrn_reflns_av_R_equivalents 0.0538
_diffrn_reflns_av_sigmaI/netI 0.0327
_diffrn_reflns_limit_h_max 13
_diffrn_reflns_limit_h_min -13
_diffrn_reflns_limit_k_max 10
_diffrn_reflns_limit_k_min -10
_diffrn_reflns_limit_l_max 18
_diffrn_reflns_limit_l_min -18
_diffrn_reflns_number 27117
_diffrn_reflns_theta_full 27.50
_diffrn_reflns_theta_max 27.50
_diffrn_reflns_theta_min 3.00
_diffrn_standards_decay_% 0
_diffrn_standards_number 0
_exptl_absorpt_coefficient_mu 0.090
_exptl_absorpt_correction_T_max 0.970
_exptl_absorpt_correction_T_min 0.953
_exptl_absorpt_correction_type multi-scan
_exptl_absorpt_process_details 'SADABS 2.10 (Sheldrick, 2003)'
_exptl_crystal_colour colourless
_exptl_crystal_density_diffrn 1.369
_exptl_crystal_density_method 'not measured'
_exptl_crystal_description block
_exptl_crystal_F_000 504
_exptl_crystal_size_max 0.58
_exptl_crystal_size_mid 0.41
_exptl_crystal_size_min 0.34
_refine_diff_density_max 0.274
_refine_diff_density_min -0.433
_refine_ls_extinction_method none
_refine_ls_goodness_of_fit_ref 1.104
_refine_ls_hydrogen_treatment constr
_refine_ls_matrix_type full
_refine_ls_number_parameters 164
_refine_ls_number_reflns 2674
_refine_ls_number_restraints 0
_refine_ls_restrained_S_all 1.104
_refine_ls_R_factor_all 0.1023
_refine_ls_R_factor_gt 0.0564
_refine_ls_shift/su_max 0.000
_refine_ls_shift/su_mean 0.000
_refine_ls_structure_factor_coef Fsqd
_refine_ls_weighting_details 'w=1/[\s^2^(Fo^2^)+(0.0702P)^2^+1.1510P] where P=(Fo^2^+2Fc^2^)/3'
_refine_ls_weighting_scheme calc
_refine_ls_wR_factor_gt 0.1313
_refine_ls_wR_factor_ref 0.1692
_reflns_number_gt 1737
_reflns_number_total 2674
_reflns_threshold_expression I>2\s(I)
_cod_data_source_file bm5056.cif
_cod_data_source_block I
_cod_depositor_comments
;
The following automatic conversions were performed:
'_exptl_absorpt_correction_type' value 'Multi-scan' changed to
'multi-scan' according to
'/home/saulius/struct/CIF-dictionaries/cif_core.dic' dictionary named
'cif_core.dic' version 2.4.1 from 2010-06-29.

Automatic conversion script
Id: cif_fix_enum 1527 2010-12-29 10:47:43Z saulius 

The following automatic conversions were performed:

'_exptl_absorpt_correction_type' value 'Multi-scan' changed to
'multi-scan' according to
/home/saulius/struct/CIF-dictionaries/cif_core.dic dictionary named
'cif_core.dic' version 2.4.1 from 2010-06-29.

Automatic conversion script
Id: cif_fix_values 1715 2011-07-08 13:25:40Z adriana 
;
_cod_original_sg_symbol_H-M 'P 21/n'
_cod_database_code 2104179

loop_
_symmetry_equiv_pos_as_xyz
'x, y, z'
'-x+1/2, y+1/2, -z+1/2'
'-x, -y, -z'
'x-1/2, -y-1/2, z-1/2'

loop_
_atom_site_type_symbol
_atom_site_label
_atom_site_fract_x
_atom_site_fract_y
_atom_site_fract_z
_atom_site_U_iso_or_equiv
_atom_site_adp_type
_atom_site_calc_flag
_atom_site_refinement_flags
_atom_site_occupancy
N N1 0.61207(17) 0.1677(2) 0.51997(12) 0.0236(4) Uani d . 1
N N4 0.58721(17) 0.5923(2) 0.28872(13) 0.0246(4) Uani d . 1
N N7 0.43838(17) 0.1459(2) 0.39011(12) 0.0231(4) Uani d . 1
N N5 0.43211(17) 0.3819(2) 0.27905(12) 0.0219(4) Uani d . 1
N N6 0.28309(17) 0.1679(3) 0.25756(13) 0.0284(5) Uani d . 1
C C3A 0.6022(2) 0.3725(3) 0.41199(15) 0.0219(5) Uani d . 1
C C41 0.7043(2) 0.6662(3) 0.33631(15) 0.0224(5) Uani d . 1
C C4 0.5403(2) 0.4506(3) 0.32582(14) 0.0207(5) Uani d . 1
N N2 0.71484(18) 0.2724(3) 0.54971(13) 0.0279(5) Uani d . 1
C C7A 0.54342(19) 0.2237(3) 0.43802(14) 0.0203(5) Uani d . 1
C C45 0.9324(2) 0.6619(3) 0.36752(17) 0.0298(5) Uani d . 1
C C44 0.9319(2) 0.7872(3) 0.43652(18) 0.0315(6) Uani d . 1
C C6 0.3885(2) 0.2322(3) 0.31138(15) 0.0220(5) Uani d . 1
C C3 0.7090(2) 0.3953(3) 0.48542(16) 0.0276(5) Uani d . 1
C C47 0.5260(2) 0.6711(3) 0.20045(16) 0.0308(6) Uani d . 1
C C42 0.7037(2) 0.7944(3) 0.40308(16) 0.0271(5) Uani d . 1
C C46 0.8186(2) 0.6025(3) 0.31655(16) 0.0274(5) Uani d . 1
C C43 0.8179(2) 0.8547(3) 0.45335(18) 0.0328(6) Uani d . 1
H H1 0.6035 0.0744 0.5510 0.028 Uiso d R 1
H H6A 0.2629 0.2007 0.1996 0.034 Uiso d R 1
H H6B 0.2505 0.0699 0.2687 0.034 Uiso d R 1
H H45 1.0108 0.6170 0.3553 0.036 Uiso calc R 1
H H44 1.0101 0.8267 0.4723 0.038 Uiso calc R 1
H H3 0.7685 0.4873 0.4879 0.033 Uiso calc R 1
H H47A 0.4661 0.5886 0.1650 0.046 Uiso calc R 1
H H47B 0.5908 0.7025 0.1627 0.046 Uiso calc R 1
H H47C 0.4800 0.7752 0.2141 0.046 Uiso calc R 1
H H42 0.6254 0.8410 0.4145 0.033 Uiso calc R 1
H H46 0.8185 0.5185 0.2682 0.033 Uiso calc R 1
H H43 0.8180 0.9427 0.4996 0.039 Uiso calc R 1

loop_
_atom_site_aniso_label
_atom_site_aniso_U_11
_atom_site_aniso_U_22
_atom_site_aniso_U_33
_atom_site_aniso_U_12
_atom_site_aniso_U_13
_atom_site_aniso_U_23
N1 0.0237(9) 0.0245(10) 0.0203(9) -0.0047(7) -0.0025(7) 0.0038(7)
N4 0.0273(10) 0.0225(10) 0.0215(9) -0.0056(8) -0.0029(7) 0.0041(7)
N7 0.0228(9) 0.0244(10) 0.0204(9) -0.0027(7) -0.0009(7) 0.0023(7)
N5 0.0219(9) 0.0218(9) 0.0209(9) -0.0017(7) 0.0005(7) 0.0015(7)
N6 0.0276(10) 0.0300(11) 0.0243(10) -0.0099(8) -0.0048(8) 0.0048(8)
C3A 0.0208(11) 0.0241(11) 0.0194(10) -0.0017(9) -0.0001(8) 0.0001(9)
C41 0.0245(11) 0.0202(11) 0.0215(10) -0.0034(9) 0.0008(8) 0.0030(9)
C4 0.0215(10) 0.0195(10) 0.0207(10) -0.0003(8) 0.0024(8) -0.0011(8)
N2 0.0268(10) 0.0285(10) 0.0253(10) -0.0069(8) -0.0041(8) 0.0015(8)
C7A 0.0194(10) 0.0213(11) 0.0196(10) -0.0010(8) 0.0014(8) 0.0001(8)
C45 0.0247(12) 0.0327(13) 0.0336(13) 0.0010(10) 0.0091(10) 0.0039(10)
C44 0.0255(12) 0.0324(13) 0.0346(13) -0.0077(10) -0.0001(10) 0.0000(11)
C6 0.0213(10) 0.0232(11) 0.0203(10) 0.0003(8) 0.0005(8) 0.0008(9)
C3 0.0264(12) 0.0289(12) 0.0249(11) -0.0065(9) -0.0030(9) 0.0028(9)
C47 0.0329(13) 0.0302(13) 0.0266(12) -0.0056(10) -0.0025(10) 0.0076(10)
C42 0.0262(11) 0.0271(12) 0.0277(12) -0.0005(9) 0.0039(9) -0.0020(10)
C46 0.0295(12) 0.0269(12) 0.0253(11) -0.0007(10) 0.0038(9) -0.0002(9)
C43 0.0325(13) 0.0311(13) 0.0336(13) -0.0044(10) 0.0020(10) -0.0071(10)

loop_
_atom_type_symbol
_atom_type_description
_atom_type_scat_dispersion_real
_atom_type_scat_dispersion_imag
_atom_type_scat_source
C C 0.0033 0.0016 'International Tables Vol C Tables 4.2.6.8 and 6.1.1.4'
H H 0.0000 0.0000 'International Tables Vol C Tables 4.2.6.8 and 6.1.1.4'
N N 0.0061 0.0033 'International Tables Vol C Tables 4.2.6.8 and 6.1.1.4'

loop_
_geom_angle_atom_site_label_1
_geom_angle_atom_site_label_2
_geom_angle_atom_site_label_3
_geom_angle
_geom_angle_publ_flag
C7A N1 N2 111.51(18) no
C7A N1 H1 129.2 no
N2 N1 H1 119.0 no
C4 N4 C41 119.13(17) no
C4 N4 C47 122.81(18) no
C41 N4 C47 118.03(18) no
C6 N7 C7A 112.36(18) no
C4 N5 C6 118.87(18) no
C6 N6 H6A 119.4 no
C6 N6 H6B 122.9 no
H6A N6 H6B 113.5 no
C7A C3A C3 104.07(19) no
C7A C3A C4 114.79(19) no
C3 C3A C4 141.1(2) no
C42 C41 C46 120.5(2) no
C42 C41 N4 120.5(2) no
C46 C41 N4 118.9(2) no
N5 C4 N4 118.01(19) no
N5 C4 C3A 119.60(19) no
N4 C4 C3A 122.39(19) no
C3 N2 N1 105.67(17) no
N1 C7A N7 125.4(2) no
N1 C7A C3A 107.42(18) no
N7 C7A C3A 127.15(19) no
C46 C45 C44 119.9(2) no
C46 C45 H45 120.1 no
C44 C45 H45 120.1 no
C43 C44 C45 120.1(2) no
C43 C44 H44 119.9 no
C45 C44 H44 119.9 no
N7 C6 N6 118.1(2) no
N7 C6 N5 127.06(19) no
N6 C6 N5 114.87(19) no
N2 C3 C3A 111.3(2) no
N2 C3 H3 124.3 no
C3A C3 H3 124.3 no
N4 C47 H47A 109.5 no
N4 C47 H47B 109.5 no
H47A C47 H47B 109.5 no
N4 C47 H47C 109.5 no
H47A C47 H47C 109.5 no
H47B C47 H47C 109.5 no
C41 C42 C43 119.6(2) no
C41 C42 H42 120.2 no
C43 C42 H42 120.2 no
C45 C46 C41 119.7(2) no
C45 C46 H46 120.2 no
C41 C46 H46 120.2 no
C44 C43 C42 120.2(2) no
C44 C43 H43 119.9 no
C42 C43 H43 119.9 no

loop_
_geom_bond_atom_site_label_1
_geom_bond_atom_site_label_2
_geom_bond_distance
_geom_bond_publ_flag
N1 C7A 1.344(3) no
N1 N2 1.369(3) no
N1 H1 0.86 no
N4 C4 1.352(3) no
N4 C41 1.433(3) no
N4 C47 1.454(3) no
N7 C6 1.340(3) no
N7 C7A 1.349(3) no
N5 C4 1.339(3) no
N5 C6 1.358(3) no
N6 C6 1.343(3) no
N6 H6A 0.86 no
N6 H6B 0.86 no
C3A C7A 1.392(3) no
C3A C3 1.422(3) no
C3A C4 1.430(3) no
C41 C42 1.380(3) no
C41 C46 1.389(3) no
N2 C3 1.318(3) no
C45 C46 1.382(3) no
C45 C44 1.386(3) no
C45 H45 0.95 no
C44 C43 1.383(3) no
C44 H44 0.95 no
C3 H3 0.95 no
C47 H47A 0.98 no
C47 H47B 0.98 no
C47 H47C 0.98 no
C42 C43 1.384(3) no
C42 H42 0.95 no
C46 H46 0.95 no
C43 H43 0.95 no

loop_
_geom_hbond_atom_site_label_D
_geom_hbond_atom_site_label_H
_geom_hbond_atom_site_label_A
_geom_hbond_site_symmetry_A
_geom_hbond_distance_DH
_geom_hbond_distance_HA
_geom_hbond_distance_DA
_geom_hbond_angle_DHA
_geom_hbond_publ_flag
N1 H1 N7 3_656 0.86 1.99 2.841(3) 172 no
N6 H6A N2 4_565 0.86 2.13 2.982(3) 168 no
N6 H6B N5 2_545 0.86 2.43 3.164(3) 144 no
C3 H3 Cg1 . 0.95 2.48 3.255(3) 138 no

loop_
_geom_torsion_atom_site_label_1
_geom_torsion_atom_site_label_2
_geom_torsion_atom_site_label_3
_geom_torsion_atom_site_label_4
_geom_torsion
_geom_torsion_publ_flag
C4 N4 C41 C42 -91.1(3) no
C47 N4 C41 C42 90.8(3) no
C4 N4 C41 C46 86.7(3) no
C47 N4 C41 C46 -91.4(3) no
C6 N5 C4 N4 175.18(19) no
C6 N5 C4 C3A -4.5(3) no
C41 N4 C4 N5 -178.66(19) no
C47 N4 C4 N5 -0.6(3) no
C41 N4 C4 C3A 1.0(3) no
C47 N4 C4 C3A 179.0(2) no
C7A C3A C4 N5 2.0(3) no
C3 C3A C4 N5 -177.5(3) no
C7A C3A C4 N4 -177.7(2) no
C3 C3A C4 N4 2.9(4) no
C7A N1 N2 C3 0.4(3) no
N2 N1 C7A N7 178.6(2) no
N2 N1 C7A C3A -0.3(2) no
C6 N7 C7A N1 179.0(2) no
C6 N7 C7A C3A -2.3(3) no
C3 C3A C7A N1 0.1(2) no
C4 C3A C7A N1 -179.53(18) no
C3 C3A C7A N7 -178.7(2) no
C4 C3A C7A N7 1.6(3) no
C46 C45 C44 C43 -1.0(4) no
C7A N7 C6 N6 -179.79(19) no
C7A N7 C6 N5 -0.5(3) no
C4 N5 C6 N7 3.9(3) no
C4 N5 C6 N6 -176.8(2) no
N1 N2 C3 C3A -0.3(3) no
C7A C3A C3 N2 0.1(3) no
C4 C3A C3 N2 179.6(3) no
C46 C41 C42 C43 -2.7(3) no
N4 C41 C42 C43 175.1(2) no
C44 C45 C46 C41 -1.4(3) no
C42 C41 C46 C45 3.2(3) no
N4 C41 C46 C45 -174.5(2) no
C45 C44 C43 C42 1.6(4) no
C41 C42 C43 C44 0.2(4) no

loop_
_cod_related_entry_id
_cod_related_entry_database
_cod_related_entry_code
1 ChemSpider 24730597
